data_1557182
loop_
_publ_author_name
'Laitinen, Riitta H.'
'Csoban, Katalin'
'Pursiainen, Jouni'
'Huuskonen, Juhani'
'Rissanen, Kari'

_publ_section_title
;
 Synthesis and Characterization of Some New Bipyridyl-Based Multidentate
 Ligands and Their CuI Complexes
;
_journal_name_full 'Acta Chemica Scandinavica'
_journal_page_first 462
_journal_page_last 469
_journal_paper_doi 10.3891/acta.chem.scand.51-0462
_journal_volume 51
_journal_year 1997
_chemical_formula_sum 'C20 H28 Br Cu N4 O S2'
_chemical_formula_weight 548.037
_space_group_IT_number 2
_space_group_name_Hall '-P 1'
_space_group_name_H-M_alt 'P -1'
_symmetry_cell_setting triclinic
_symmetry_Int_Tables_number 2
_symmetry_space_group_name_Hall '-P 1'
_symmetry_space_group_name_H-M 'P -1'
_cell_angle_alpha 66.186(9)
_cell_angle_beta 73.45(2)
_cell_angle_gamma 85.07(2)
_cell_formula_units_Z 2
_cell_length_a 9.799(3)
_cell_length_b 10.416(1)
_cell_length_c 12.947(1)
_cell_volume 1158.2(4)
_diffrn_ambient_temperature 296
_diffrn_radiation_probe x-ray
_diffrn_radiation_type MoK\a
_diffrn_radiation_wavelength 0.71069
_exptl_absorpt_coefficient_mu 0.284
_exptl_crystal_density_diffrn 1.567
_exptl_crystal_F_000 560
_refine_ls_number_parameters 271
_refine_ls_number_reflns 1541
_refine_ls_R_factor_gt 0.047
_refine_ls_wR_factor_gt 0.049
_cod_data_source_file Acta-Chem-Scand-1997-51-462-3.cif
_cod_data_source_block 3
_cod_original_cell_volume 1158.3(4)
_cod_original_formula_sum 'C20 H28 Cu Br N4 O S2'
_cod_database_code 1557182

loop_
_space_group_symop_id
_space_group_symop_operation_xyz
1 x,y,z
2 -x,-y,-z

loop_
_atom_site_label
_atom_site_type_symbol
_atom_site_thermal_displace_type
_atom_site_fract_x
_atom_site_fract_y
_atom_site_fract_z
_atom_site_occupancy
_atom_site_U_iso_or_equiv
_atom_site_calc_flag
_atom_site_refinement_flags
_atom_site_disorder_assembly
_atom_site_disorder_group
Br1 Br Uiso 0.30680(10) 0.32420(10) 0.75370(10) 1.000 0.0661 . . . .
Cu1 Cu Uiso 0.16970(10) 0.53450(10) 0.71880(10) 1.000 0.0432 . . . .
S11 S Uiso 0.2156(3) 0.6598(3) 0.5188(2) 1.000 0.0417 . . . .
S31 S Uiso 0.8578(2) 0.9204(3) 0.6304(2) 1.000 0.0482 . . . .
N2 N Uiso -0.0397(7) 0.5154(7) 0.8293(6) 1.000 0.0341 . . . .
N8 N Uiso -0.1155(7) 0.3642(7) 0.6854(6) 1.000 0.0326 . . . .
N22 N Uiso 0.1780(7) 0.6925(7) 0.7803(6) 1.000 0.0334 . . . .
N28 N Uiso 0.5412(7) 0.8426(8) 0.6525(6) 1.000 0.0373 . . . .
C1 C Uiso -0.0653(9) 0.6080(9) 0.8839(7) 1.000 0.0306 . . . .
C3 C Uiso -0.1386(9) 0.4156(9) 0.8605(7) 1.000 0.0343 . . . .
C4 C Uiso -0.2678(9) 0.4110(10) 0.9409(8) 1.000 0.0404 . . . .
C5 C Uiso -0.2920(10) 0.5040(10) 0.9950(8) 1.000 0.0430 . . . .
C6 C Uiso -0.1910(10) 0.6020(10) 0.9659(7) 1.000 0.0373 . . . .
C7 C Uiso -0.1027(9) 0.3117(9) 0.8050(8) 1.000 0.0381 . . . .
C9 C Uiso 0.2636(9) 0.6160(10) 0.3172(7) 1.000 0.0355 . . . .
C10 C Uiso 0.2810(10) 0.5490(10) 0.4393(8) 1.000 0.0428 . . . .
C12 C Uiso 0.0430(10) 0.6873(9) 0.4918(8) 1.000 0.0416 . . . .
C13 C Uiso 0.0490(10) 0.7380(10) 0.3645(9) 1.000 0.0494 . . . .
C21 C Uiso 0.0496(9) 0.7126(9) 0.8475(8) 1.000 0.0365 . . . .
C23 C Uiso 0.2845(9) 0.7850(10) 0.7454(7) 1.000 0.0345 . . . .
C24 C Uiso 0.2670(10) 0.9030(10) 0.7717(9) 1.000 0.0491 . . . .
C25 C Uiso 0.1380(10) 0.9230(10) 0.8400(10) 1.000 0.0523 . . . .
C26 C Uiso 0.0280(10) 0.8260(10) 0.8780(8) 1.000 0.0441 . . . .
C27 C Uiso 0.4240(10) 0.7530(10) 0.6733(8) 1.000 0.0442 . . . .
C29 C Uiso 0.6560(10) 0.8470(10) 0.5512(8) 1.000 0.0445 . . . .
C30 C Uiso 0.7700(10) 0.9540(10) 0.5179(8) 1.000 0.0494 . . . .
C32 C Uiso 0.6966(9) 0.9060(10) 0.7453(8) 1.000 0.0437 . . . .
C33 C Uiso 0.5940(10) 0.7990(10) 0.7572(8) 1.000 0.0462 . . . .
O34 O Uiso 0.460(3) 0.040(2) 0.9740(10) 0.500 0.0581 . . . .
O35 O Uiso 0.4630(10) 0.1820(10) 0.9643(8) 0.500 0.0442 . . . .

loop_
_atom_type_symbol
_atom_type_description
_atom_type_scat_dispersion_real
_atom_type_scat_dispersion_imag
_atom_type_scat_source
C C 0.0033 0.0016 ' International Tables Vol C Tables 4.2.6.8 and 6.1.1.4'
Br Br -0.2901 2.4595 ' International Tables Vol C Tables 4.2.6.8 and 6.1.1.4'
Cu Cu 0.3201 1.2651 ' International Tables Vol C Tables 4.2.6.8 and 6.1.1.4'
N N 0.0061 0.0033 ' International Tables Vol C Tables 4.2.6.8 and 6.1.1.4'
O O 0.0106 0.0060 ' International Tables Vol C Tables 4.2.6.8 and 6.1.1.4'
S S 0.1246 0.1234 ' International Tables Vol C Tables 4.2.6.8 and 6.1.1.4'

loop_
_geom_angle_atom_site_label_1
_geom_angle_atom_site_label_2
_geom_angle_atom_site_label_3
_geom_angle
_geom_angle_site_symmetry_1
_geom_angle_site_symmetry_2
_geom_angle_site_symmetry_3
_geom_angle_publ_flag
Br1 Cu1 S11 108.43(10) . . . yes
Br1 Cu1 N2 117.1(2) . . . yes
Br1 Cu1 N22 126.6(2) . . . yes
S11 Cu1 N2 120.4(2) . . . yes
S11 Cu1 N22 102.6(2) . . . yes
N2 Cu1 N22 79.6(3) . . . yes
Cu1 S11 C10 111.6(3) . . . yes
Cu1 S11 C12 104.8(3) . . . yes
C10 S11 C12 97.0(5) . . . yes
C30 S31 C32 95.4(4) . . . yes
Cu1 N2 C1 113.3(6) . . . yes
Cu1 N2 C3 127.2(6) . . . yes
C1 N2 C3 119.0(7) . . . yes
C7 N8 C9 111.6(7) . . 2_566 yes
C7 N8 C13 107.2(7) . . 2_566 yes
C9 N8 C13 111.3(8) 2_566 . 2_566 yes
Cu1 N22 C21 113.3(6) . . . yes
Cu1 N22 C23 127.2(6) . . . yes
C21 N22 C23 118.6(8) . . . yes
C27 N28 C29 111.6(8) . . . yes
C27 N28 C33 111.2(7) . . . yes
C29 N28 C33 110.6(7) . . . yes
N2 C1 C6 121.0(9) . . . yes
N2 C1 C21 116.1(8) . . . yes
C6 C1 C21 122.9(9) . . . no
N2 C3 C4 120.4(9) . . . yes
N2 C3 C7 117.3(8) . . . yes
C4 C3 C7 122.3(9) . . . no
C3 C4 C5 119.9(9) . . . no
C4 C5 C6 119.6(9) . . . no
C1 C6 C5 120.0(10) . . . no
N8 C7 C3 114.2(8) . . . yes
N8 C9 C10 113.4(7) 2_566 . . yes
S11 C10 C9 111.1(7) . . . yes
S11 C12 C13 113.5(7) . . . yes
N8 C13 C12 111.8(8) 2_566 . . yes
N22 C21 C1 116.8(8) . . . yes
N22 C21 C26 121.6(9) . . . yes
C1 C21 C26 121.7(9) . . . no
N22 C23 C24 122.0(9) . . . yes
N22 C23 C27 115.1(9) . . . yes
C24 C23 C27 123.0(9) . . . no
C23 C24 C25 119.5(10) . . . no
C24 C25 C26 118.6(10) . . . no
C21 C26 C25 119.7(9) . . . no
N28 C27 C23 113.3(9) . . . yes
N28 C29 C30 112.6(9) . . . yes
S31 C30 C29 113.4(7) . . . yes
S31 C32 C33 111.2(7) . . . yes
N28 C33 C32 111.8(8) . . . yes

loop_
_geom_bond_atom_site_label_1
_geom_bond_atom_site_label_2
_geom_bond_distance
_geom_bond_site_symmetry_1
_geom_bond_site_symmetry_2
_geom_bond_publ_flag
Br1 Cu1 2.4183(18) . . yes
Cu1 S11 2.306(3) . . yes
Cu1 N2 2.113(7) . . yes
Cu1 N22 2.114(8) . . yes
S11 C10 1.805(11) . . yes
S11 C12 1.799(11) . . yes
S31 C30 1.799(10) . . yes
S31 C32 1.804(10) . . yes
N2 C1 1.379(12) . . yes
N2 C3 1.339(12) . . yes
N8 C7 1.459(11) . . yes
N8 C9 1.456(12) . 2_566 yes
N8 C13 1.474(13) . 2_566 yes
N22 C21 1.365(12) . . yes
N22 C23 1.332(12) . . yes
N28 C27 1.438(13) . . yes
N28 C29 1.452(12) . . yes
N28 C33 1.474(12) . . yes
C1 C6 1.365(13) . . no
C1 C21 1.473(13) . . no
C3 C4 1.381(13) . . no
C3 C7 1.493(14) . . no
C4 C5 1.378(15) . . no
C5 C6 1.347(15) . . no
C9 C10 1.502(12) . . no
C12 C13 1.499(14) . . no
C21 C26 1.372(15) . . no
C23 C24 1.387(16) . . no
C23 C27 1.516(14) . . no
C24 C25 1.375(15) . . no
C25 C26 1.381(15) . . no
C29 C30 1.493(15) . . no
C32 C33 1.497(15) . . no
O34 O35 1.44(2) . . yes

loop_
_geom_torsion_atom_site_label_1
_geom_torsion_atom_site_label_2
_geom_torsion_atom_site_label_3
_geom_torsion_atom_site_label_4
_geom_torsion
_geom_torsion_site_symmetry_1
_geom_torsion_site_symmetry_2
_geom_torsion_site_symmetry_3
_geom_torsion_site_symmetry_4
_geom_torsion_publ_flag
Br1 Cu1 S11 C10 22.1(4) . . . . no
Br1 Cu1 S11 C12 126.0(4) . . . . no
N2 Cu1 S11 C10 -116.7(4) . . . . no
N2 Cu1 S11 C12 -12.8(5) . . . . no
N22 Cu1 S11 C10 158.1(4) . . . . no
N22 Cu1 S11 C12 -98.0(4) . . . . no
Br1 Cu1 N2 C1 125.5(5) . . . . no
Br1 Cu1 N2 C3 -46.1(7) . . . . no
S11 Cu1 N2 C1 -99.1(6) . . . . no
S11 Cu1 N2 C3 89.4(7) . . . . no
N22 Cu1 N2 C1 -0.5(6) . . . . no
N22 Cu1 N2 C3 -172.0(7) . . . . no
Br1 Cu1 N22 C21 -121.7(6) . . . . no
Br1 Cu1 N22 C23 70.1(8) . . . . no
S11 Cu1 N22 C21 113.6(6) . . . . no
S11 Cu1 N22 C23 -54.6(7) . . . . no
N2 Cu1 N22 C21 -5.5(6) . . . . no
N2 Cu1 N22 C23 -173.7(8) . . . . no
Cu1 S11 C10 C9 160.7(6) . . . . no
C12 S11 C10 C9 51.7(8) . . . . no
Cu1 S11 C12 C13 -166.8(7) . . . . no
C10 S11 C12 C13 -52.2(8) . . . . no
C32 S31 C30 C29 -53.1(8) . . . . no
C30 S31 C32 C33 54.5(8) . . . . no
Cu1 N2 C1 C6 -174.4(7) . . . . no
Cu1 N2 C1 C21 6.2(9) . . . . no
C3 N2 C1 C6 -2.1(13) . . . . no
C3 N2 C1 C21 178.4(8) . . . . no
Cu1 N2 C3 C4 175.0(6) . . . . no
Cu1 N2 C3 C7 -5.0(11) . . . . no
C1 N2 C3 C4 4.0(12) . . . . no
C1 N2 C3 C7 -176.1(8) . . . . no
C9 N8 C7 C3 -69.4(10) 2_566 . . . no
C13 N8 C7 C3 168.5(8) 2_566 . . . no
C7 N8 C9 C10 174.5(8) . . 2_566 2_566 no
C7 N8 C13 C12 -174.3(8) . . 2_566 2_566 no
Cu1 N22 C21 C1 10.6(10) . . . . no
Cu1 N22 C21 C26 -168.4(7) . . . . no
C23 N22 C21 C1 179.9(8) . . . . no
C23 N22 C21 C26 0.9(13) . . . . no
Cu1 N22 C23 C24 165.2(7) . . . . no
Cu1 N22 C23 C27 -13.6(11) . . . . no
C21 N22 C23 C24 -2.4(13) . . . . no
C21 N22 C23 C27 178.8(8) . . . . no
C29 N28 C27 C23 -158.6(8) . . . . no
C33 N28 C27 C23 77.5(10) . . . . no
C27 N28 C29 C30 172.1(8) . . . . no
C33 N28 C29 C30 -63.6(11) . . . . no
C27 N28 C33 C32 -169.2(8) . . . . no
C29 N28 C33 C32 66.3(11) . . . . no
N2 C1 C6 C5 0.4(14) . . . . no
C21 C1 C6 C5 179.8(9) . . . . no
N2 C1 C21 N22 -11.4(12) . . . . no
N2 C1 C21 C26 167.6(8) . . . . no
C6 C1 C21 N22 169.2(8) . . . . no
C6 C1 C21 C26 -11.9(14) . . . . no
N2 C3 C4 C5 -4.1(14) . . . . no
C7 C3 C4 C5 175.9(9) . . . . no
N2 C3 C7 N8 -78.3(10) . . . . no
C4 C3 C7 N8 101.7(10) . . . . no
C3 C4 C5 C6 2.3(14) . . . . no
C4 C5 C6 C1 -0.5(14) . . . . no
N8 C9 C10 S11 -63.5(10) 2_566 . . . no
S11 C12 C13 N8 61.4(10) . . . 2_566 no
N22 C21 C26 C25 0.2(14) . . . . no
C1 C21 C26 C25 -178.7(9) . . . . no
N22 C23 C24 C25 2.8(15) . . . . no
C27 C23 C24 C25 -178.5(9) . . . . no
N22 C23 C27 N28 -171.1(7) . . . . no
C24 C23 C27 N28 10.1(13) . . . . no
C23 C24 C25 C26 -1.7(15) . . . . no
C24 C25 C26 C21 0.2(15) . . . . no
N28 C29 C30 S31 62.3(10) . . . . no
S31 C32 C33 N28 -66.1(10) . . . . no
